data_4085511
loop_
_publ_author_name
'Musgrave, Rebecca A.'
'Russell, Andrew D.'
'Whittell, George R.'
'Haddow, Mairi F.'
'Manners, Ian'

_publ_section_title
;
 Tuning the Polymerization Behavior of Silicon-Bridged [1]Ferrocenophanes
 Using Bulky Substituents
;
_journal_issue 5
_journal_name_full Organometallics
_journal_page_first 897
_journal_paper_doi 10.1021/om5012598
_journal_volume 34
_journal_year 2015
_chemical_absolute_configuration ad
_chemical_formula_moiety 'C16 H27 Fe N Si3'
_chemical_formula_sum 'C16 H27 Fe N Si3'
_chemical_formula_weight 373.51
_chemical_name_systematic
;
 ? 
;
_space_group_crystal_system orthorhombic
_space_group_IT_number 19
_space_group_name_Hall 'P 2ac 2ab'
_space_group_name_H-M_alt 'P 21 21 21'
_symmetry_space_group_name_Hall 'P 2ac 2ab'
_symmetry_space_group_name_H-M 'P 21 21 21'
_atom_sites_solution_hydrogens geom
_atom_sites_solution_primary direct
_atom_sites_solution_secondary difmap
_audit_creation_date 2014-11-20
_audit_creation_method
;
Olex2 1.2
(compiled 2014.09.19 svn.r3010 for OlexSys, GUI svn.r4874)
;
_cell_angle_alpha 90.00
_cell_angle_beta 90.00
_cell_angle_gamma 90.00
_cell_formula_units_Z 4
_cell_length_a 7.5071(4)
_cell_length_b 11.2684(5)
_cell_length_c 21.8034(13)
_cell_measurement_reflns_used 1483
_cell_measurement_temperature 100(2)
_cell_measurement_theta_max 29.35
_cell_measurement_theta_min 2.87
_cell_volume 1844.42(17)
_computing_cell_refinement 'Bruker Apex2'
_computing_data_collection 'Bruker Apex2'
_computing_data_reduction 'Bruker SAINT V7.68A'
_computing_molecular_graphics 'Olex2 (Dolomanov et al., 2009)'
_computing_publication_material 'Olex2 (Dolomanov et al., 2009)'
_computing_structure_refinement 'XL (Sheldrick, 2008)'
_computing_structure_solution 'ShelXS (Sheldrick, 2008)'
_diffrn_ambient_temperature 100.0
_diffrn_measured_fraction_theta_full 0.993
_diffrn_measured_fraction_theta_max 0.857
_diffrn_measurement_device_type 'Bruker Apex II kappa with CCD area detector'
_diffrn_measurement_method 'phi and omega scans'
_diffrn_radiation_monochromator graphite
_diffrn_radiation_type MoK\a
_diffrn_radiation_wavelength 0.71073
_diffrn_reflns_av_R_equivalents 0.0000
_diffrn_reflns_av_unetI/netI 0.1177
_diffrn_reflns_limit_h_max 11
_diffrn_reflns_limit_h_min -11
_diffrn_reflns_limit_k_max 17
_diffrn_reflns_limit_k_min -17
_diffrn_reflns_limit_l_max 29
_diffrn_reflns_limit_l_min -29
_diffrn_reflns_number 5682
_diffrn_reflns_theta_full 27.50
_diffrn_reflns_theta_max 33.65
_diffrn_reflns_theta_min 1.87
_diffrn_source 'fine-focus sealed tube'
_exptl_absorpt_coefficient_mu 1.006
_exptl_absorpt_correction_T_max 1
_exptl_absorpt_correction_T_min 0.4061
_exptl_absorpt_correction_type multi-scan
_exptl_absorpt_process_details
;
 TWINABS-2008/4 (Bruker,2010) was used for absorption correction.
 
For component 1:
 wR2(int) was 0.0812 before and 0.0549 after correction.
 The Ratio of minimum to maximum transmission not present.
 The \l/2 correction factor is Not present
 
For component 2:
 wR2(int) was 0.0811 before and 0.0428 after correction.
 The Ratio of minimum to maximum transmission is 0.69.
 The \l/2 correction factor is Not present

Final HKLF 4 output contains 25097 reflections, Rint = 0.0952
 (11437 with I > 3sig(I), Rint = 0.0688)
;
_exptl_crystal_colour orange
_exptl_crystal_density_diffrn 1.345
_exptl_crystal_density_method 'not measured'
_exptl_crystal_description block
_exptl_crystal_F_000 792
_exptl_crystal_size_max 0.28
_exptl_crystal_size_mid 0.08
_exptl_crystal_size_min 0.08
_refine_diff_density_max 0.760
_refine_diff_density_min -1.104
_refine_diff_density_rms 0.129
_refine_ls_abs_structure_details 'Flack H D (1983), Acta Cryst. A39, 876-881'
_refine_ls_abs_structure_Flack -0.02(2)
_refine_ls_extinction_method none
_refine_ls_goodness_of_fit_ref 0.992
_refine_ls_hydrogen_treatment mixed
_refine_ls_matrix_type full
_refine_ls_number_parameters 203
_refine_ls_number_reflns 5682
_refine_ls_number_restraints 0
_refine_ls_restrained_S_all 0.992
_refine_ls_R_factor_all 0.1029
_refine_ls_R_factor_gt 0.0570
_refine_ls_shift/su_max 0.001
_refine_ls_shift/su_mean 0.000
_refine_ls_structure_factor_coef Fsqd
_refine_ls_weighting_details 'calc w=1/[\s^2^(Fo^2^)+(0.0403P)^2^+0.0000P] where P=(Fo^2^+2Fc^2^)/3'
_refine_ls_weighting_scheme calc
_refine_ls_wR_factor_gt 0.0906
_refine_ls_wR_factor_ref 0.1024
_reflns_number_gt 3882
_reflns_number_total 5682
_reflns_threshold_expression >2sigma(I)
_cod_data_source_file om5012598_si_002.cif
_cod_data_source_block twin5
_cod_depositor_comments 'Adding full bibliography for 4085510--4085512.cif.'
_cod_database_code 4085511
_olex2_refinement_description
;
1. Fixed Uiso
 At 1.2 times of:
  All C(H) groups
 At 1.5 times of:
  All C(H,H,H) groups
2.a Ternary CH refined with riding coordinates:
 C2(H2), C3(H3), C4(H4), C5(H5), C7(H7), C8(H8), C9(H9), C10(H10)
2.b Idealised Me refined as rotating group:
 C11(H11a,H11b,H11c), C12(H12a,H12b,H12c), C13(H13a,H13b,H13c), C14(H14a,H14b,
 H14c), C15(H15a,H15b,H15c), C16(H16a,H16b,H16c)
;
_olex2_submission_special_instructions 'No special instructions were received'

loop_
_space_group_symop_id
_space_group_symop_operation_xyz
1 'x, y, z'
2 '-x+1/2, -y, z+1/2'
3 '-x, y+1/2, -z+1/2'
4 'x+1/2, -y+1/2, -z'

loop_
_atom_site_label
_atom_site_type_symbol
_atom_site_fract_x
_atom_site_fract_y
_atom_site_fract_z
_atom_site_U_iso_or_equiv
_atom_site_adp_type
_atom_site_occupancy
_atom_site_calc_flag
_atom_site_refinement_flags_posn
C1 C 0.2735(5) 0.7720(4) 0.17166(15) 0.0115(8) Uani 1 d .
C2 C 0.3488(4) 0.8742(4) 0.20131(14) 0.0147(7) Uani 1 d .
H2 H 0.4372 0.8712 0.2356 0.018 Uiso 1 calc R
C3 C 0.2858(5) 0.9804(4) 0.17321(15) 0.0154(8) Uani 1 d .
H3 H 0.3214 1.0634 0.1837 0.019 Uiso 1 calc R
C4 C 0.1653(5) 0.9446(4) 0.12577(15) 0.0170(9) Uani 1 d .
H4 H 0.1023 0.9991 0.0968 0.020 Uiso 1 calc R
C5 C 0.1555(5) 0.8202(4) 0.12495(15) 0.0163(8) Uani 1 d .
H5 H 0.0813 0.7721 0.0961 0.020 Uiso 1 calc R
C6 C 0.5527(5) 0.7208(3) 0.09191(14) 0.0132(8) Uani 1 d .
C7 C 0.6704(5) 0.8153(3) 0.11039(16) 0.0149(7) Uani 1 d .
H7 H 0.7498 0.8134 0.1472 0.018 Uiso 1 calc R
C8 C 0.6529(5) 0.9131(4) 0.06969(15) 0.0165(8) Uani 1 d .
H8 H 0.7154 0.9912 0.0732 0.020 Uiso 1 calc R
C9 C 0.5241(5) 0.8810(4) 0.02432(15) 0.0177(8) Uani 1 d .
H9 H 0.4805 0.9331 -0.0097 0.021 Uiso 1 calc R
C10 C 0.4643(5) 0.7644(4) 0.03694(14) 0.0153(8) Uani 1 d .
H10 H 0.3735 0.7198 0.0126 0.018 Uiso 1 calc R
C11 C 0.1993(5) 0.5500(4) 0.27300(14) 0.0170(8) Uani 1 d .
H11A H 0.1973 0.6363 0.2677 0.026 Uiso 1 calc GR
H11B H 0.3160 0.5256 0.2887 0.026 Uiso 1 calc GR
H11C H 0.1064 0.5265 0.3022 0.026 Uiso 1 calc GR
C12 C -0.0584(5) 0.5277(4) 0.16503(16) 0.0206(9) Uani 1 d .
H12A H -0.0780 0.4895 0.1252 0.031 Uiso 1 calc GR
H12B H -0.0555 0.6140 0.1597 0.031 Uiso 1 calc GR
H12C H -0.1554 0.5064 0.1930 0.031 Uiso 1 calc GR
C13 C 0.1369(5) 0.3159(4) 0.21539(16) 0.0210(9) Uani 1 d .
H13A H 0.2483 0.2872 0.2336 0.031 Uiso 1 calc GR
H13B H 0.1126 0.2719 0.1775 0.031 Uiso 1 calc GR
H13C H 0.0389 0.3038 0.2444 0.031 Uiso 1 calc GR
C14 C 0.2157(6) 0.3279(4) 0.05343(18) 0.0279(10) Uani 1 d .
H14A H 0.1383 0.3891 0.0359 0.042 Uiso 1 calc GR
H14B H 0.1479 0.2802 0.0829 0.042 Uiso 1 calc GR
H14C H 0.2606 0.2766 0.0206 0.042 Uiso 1 calc GR
C15 C 0.5452(5) 0.2841(4) 0.13231(16) 0.0210(9) Uani 1 d .
H15A H 0.4766 0.2489 0.1659 0.032 Uiso 1 calc GR
H15B H 0.6542 0.3200 0.1487 0.032 Uiso 1 calc GR
H15C H 0.5766 0.2223 0.1026 0.032 Uiso 1 calc GR
C16 C 0.5528(6) 0.4648(4) 0.03255(15) 0.0233(9) Uani 1 d .
H16A H 0.6550 0.5048 0.0514 0.035 Uiso 1 calc GR
H16B H 0.4840 0.5221 0.0085 0.035 Uiso 1 calc GR
H16C H 0.5954 0.4011 0.0056 0.035 Uiso 1 calc GR
Fe1 Fe 0.41203(7) 0.86740(5) 0.110807(19) 0.01175(12) Uani 1 d .
N1 N 0.3330(4) 0.5087(3) 0.14530(12) 0.0129(6) Uani 1 d .
Si1 Si 0.43094(13) 0.64487(10) 0.15657(4) 0.0113(2) Uani 1 d .
H1 H 0.550(4) 0.648(3) 0.2054(13) 0.015(9) Uiso 1 d .
Si2 Si 0.15781(14) 0.47656(10) 0.19766(4) 0.0140(2) Uani 1 d .
Si3 Si 0.40865(16) 0.40050(9) 0.09372(4) 0.0153(2) Uani 1 d .

loop_
_atom_site_aniso_label
_atom_site_aniso_U_11
_atom_site_aniso_U_22
_atom_site_aniso_U_33
_atom_site_aniso_U_23
_atom_site_aniso_U_13
_atom_site_aniso_U_12
C1 0.0111(18) 0.0131(19) 0.0103(14) 0.0007(15) 0.0031(14) 0.0006(15)
C2 0.0137(15) 0.0186(19) 0.0118(15) -0.0030(17) 0.0042(13) 0.0001(18)
C3 0.016(2) 0.015(2) 0.0154(16) -0.0005(16) 0.0034(15) 0.0007(17)
C4 0.0127(18) 0.027(2) 0.0114(17) 0.0011(16) 0.0048(14) 0.0039(18)
C5 0.0104(17) 0.025(2) 0.0135(17) -0.0011(16) 0.0030(14) 0.0000(16)
C6 0.0108(19) 0.0178(19) 0.0110(14) -0.0027(15) 0.0037(13) 0.0011(15)
C7 0.0104(17) 0.0190(19) 0.0152(16) -0.0009(17) 0.0052(16) 0.0006(15)
C8 0.0121(17) 0.019(2) 0.0184(17) -0.0019(16) 0.0083(14) -0.0059(16)
C9 0.0149(18) 0.021(2) 0.0175(16) 0.0024(18) 0.0048(14) 0.0004(17)
C10 0.019(2) 0.018(2) 0.0085(15) -0.0016(16) 0.0044(14) 0.0005(16)
C11 0.0143(19) 0.021(2) 0.0158(17) 0.0037(16) 0.0042(14) -0.0016(17)
C12 0.0107(19) 0.026(2) 0.0253(18) 0.0071(18) 0.0019(15) -0.0038(18)
C13 0.022(2) 0.022(2) 0.0187(17) 0.0003(17) 0.0055(16) -0.0018(17)
C14 0.034(3) 0.028(3) 0.0213(19) -0.0068(19) -0.0057(18) -0.004(2)
C15 0.025(2) 0.018(2) 0.0193(17) 0.0002(17) 0.0027(16) 0.0037(17)
C16 0.034(3) 0.020(2) 0.0158(16) 0.0005(17) 0.0088(16) 0.006(2)
Fe1 0.0110(2) 0.0145(3) 0.0098(2) -0.0001(2) 0.0020(2) 0.0000(3)
N1 0.0136(15) 0.0134(16) 0.0117(13) -0.0005(12) -0.0005(12) 0.0014(14)
Si1 0.0107(5) 0.0127(5) 0.0106(4) -0.0001(4) 0.0007(4) -0.0003(5)
Si2 0.0115(5) 0.0162(5) 0.0143(4) 0.0025(5) 0.0009(4) -0.0021(5)
Si3 0.0197(5) 0.0130(5) 0.0134(4) -0.0013(4) 0.0001(4) 0.0013(5)

loop_
_atom_type_symbol
_atom_type_description
_atom_type_scat_dispersion_real
_atom_type_scat_dispersion_imag
_atom_type_scat_source
C C 0.0033 0.0016 'International Tables Vol C Tables 4.2.6.8 and 6.1.1.4'
H H 0.0000 0.0000 'International Tables Vol C Tables 4.2.6.8 and 6.1.1.4'
Si Si 0.0817 0.0704 'International Tables Vol C Tables 4.2.6.8 and 6.1.1.4'
Fe Fe 0.3463 0.8444 'International Tables Vol C Tables 4.2.6.8 and 6.1.1.4'
N N 0.0061 0.0033 'International Tables Vol C Tables 4.2.6.8 and 6.1.1.4'

loop_
_geom_angle_atom_site_label_1
_geom_angle_atom_site_label_2
_geom_angle_atom_site_label_3
_geom_angle
C2 C1 C5 104.8(3)
C2 C1 Fe1 70.3(2)
C2 C1 Si1 116.2(3)
C5 C1 Fe1 69.6(2)
C5 C1 Si1 122.9(3)
Si1 C1 Fe1 88.10(14)
C1 C2 H2 124.8
C1 C2 Fe1 67.94(18)
C3 C2 C1 110.4(3)
C3 C2 H2 124.8
C3 C2 Fe1 72.04(19)
Fe1 C2 H2 124.8
C2 C3 H3 126.7
C2 C3 C4 106.5(4)
C2 C3 Fe1 67.5(2)
C4 C3 H3 126.7
C4 C3 Fe1 69.2(2)
Fe1 C3 H3 126.7
C3 C4 H4 125.5
C3 C4 Fe1 70.6(2)
C5 C4 C3 108.9(4)
C5 C4 H4 125.5
C5 C4 Fe1 68.0(2)
Fe1 C4 H4 125.5
C1 C5 H5 125.3
C1 C5 Fe1 68.0(2)
C4 C5 C1 109.4(4)
C4 C5 H5 125.3
C4 C5 Fe1 71.9(3)
Fe1 C5 H5 125.3
C7 C6 C10 105.1(3)
C7 C6 Fe1 69.9(2)
C7 C6 Si1 115.1(2)
C10 C6 Fe1 69.5(2)
C10 C6 Si1 123.2(3)
Si1 C6 Fe1 87.98(14)
C6 C7 H7 125.0
C6 C7 Fe1 68.2(2)
C8 C7 C6 110.0(3)
C8 C7 H7 125.0
C8 C7 Fe1 71.9(2)
Fe1 C7 H7 125.0
C7 C8 H8 126.3
C7 C8 C9 107.4(3)
C7 C8 Fe1 67.7(2)
C9 C8 H8 126.3
C9 C8 Fe1 69.4(2)
Fe1 C8 H8 126.3
C8 C9 H9 125.8
C8 C9 Fe1 70.33(19)
C10 C9 C8 108.3(3)
C10 C9 H9 125.8
C10 C9 Fe1 68.00(19)
Fe1 C9 H9 125.8
C6 C10 H10 125.4
C6 C10 Fe1 68.08(19)
C9 C10 C6 109.2(3)
C9 C10 H10 125.4
C9 C10 Fe1 71.6(2)
Fe1 C10 H10 125.4
H11A C11 H11B 109.5
H11A C11 H11C 109.5
H11B C11 H11C 109.5
Si2 C11 H11A 109.5
Si2 C11 H11B 109.5
Si2 C11 H11C 109.5
H12A C12 H12B 109.5
H12A C12 H12C 109.5
H12B C12 H12C 109.5
Si2 C12 H12A 109.5
Si2 C12 H12B 109.5
Si2 C12 H12C 109.5
H13A C13 H13B 109.5
H13A C13 H13C 109.5
H13B C13 H13C 109.5
Si2 C13 H13A 109.5
Si2 C13 H13B 109.5
Si2 C13 H13C 109.5
H14A C14 H14B 109.5
H14A C14 H14C 109.5
H14B C14 H14C 109.5
Si3 C14 H14A 109.5
Si3 C14 H14B 109.5
Si3 C14 H14C 109.5
H15A C15 H15B 109.5
H15A C15 H15C 109.5
H15B C15 H15C 109.5
Si3 C15 H15A 109.5
Si3 C15 H15B 109.5
Si3 C15 H15C 109.5
H16A C16 H16B 109.5
H16A C16 H16C 109.5
H16B C16 H16C 109.5
Si3 C16 H16A 109.5
Si3 C16 H16B 109.5
Si3 C16 H16C 109.5
C1 Fe1 C2 41.77(15)
C1 Fe1 C3 70.11(14)
C1 Fe1 C4 69.90(15)
C1 Fe1 C5 42.42(14)
C1 Fe1 C6 88.13(15)
C1 Fe1 C7 110.18(15)
C1 Fe1 C8 150.45(15)
C1 Fe1 C9 148.80(16)
C1 Fe1 C10 108.70(16)
C1 Fe1 Si1 44.22(11)
C2 Fe1 C3 40.41(14)
C2 Fe1 C4 67.81(14)
C2 Fe1 C8 127.70(14)
C2 Fe1 C9 167.69(15)
C2 Fe1 Si1 71.86(12)
C3 Fe1 Si1 110.40(11)
C4 Fe1 C3 40.24(14)
C4 Fe1 C8 137.75(16)
C4 Fe1 Si1 112.22(12)
C5 Fe1 C2 68.85(14)
C5 Fe1 C3 68.23(16)
C5 Fe1 C4 40.08(15)
C5 Fe1 C7 146.75(16)
C5 Fe1 C8 163.28(14)
C5 Fe1 C9 123.05(14)
C5 Fe1 C10 98.92(16)
C5 Fe1 Si1 75.49(12)
C6 Fe1 C2 110.75(15)
C6 Fe1 C3 151.04(14)
C6 Fe1 C4 148.17(16)
C6 Fe1 C5 108.46(16)
C6 Fe1 C7 41.90(14)
C6 Fe1 C8 69.97(15)
C6 Fe1 C9 70.09(15)
C6 Fe1 C10 42.38(13)
C6 Fe1 Si1 44.22(10)
C7 Fe1 C2 103.83(14)
C7 Fe1 C3 127.82(14)
C7 Fe1 C4 167.92(15)
C7 Fe1 C8 40.41(14)
C7 Fe1 C9 68.19(14)
C7 Fe1 Si1 71.51(11)
C8 Fe1 C3 121.55(16)
C8 Fe1 Si1 110.03(11)
C9 Fe1 C3 137.05(16)
C9 Fe1 C4 118.39(14)
C9 Fe1 C8 40.28(13)
C9 Fe1 Si1 112.55(12)
C10 Fe1 C2 147.18(16)
C10 Fe1 C3 162.78(14)
C10 Fe1 C4 122.63(15)
C10 Fe1 C7 69.20(15)
C10 Fe1 C8 68.34(15)
C10 Fe1 C9 40.42(15)
C10 Fe1 Si1 75.62(11)
Si1 N1 Si2 113.95(16)
Si1 N1 Si3 125.04(17)
Si3 N1 Si2 120.63(19)
C1 Si1 C6 95.14(16)
C1 Si1 Fe1 47.68(11)
C1 Si1 H1 104.4(14)
C6 Si1 Fe1 47.81(12)
C6 Si1 H1 104.3(13)
Fe1 Si1 H1 106.8(15)
N1 Si1 C1 115.79(16)
N1 Si1 C6 120.36(15)
N1 Si1 Fe1 138.85(10)
N1 Si1 H1 114.2(15)
C12 Si2 C11 110.15(17)
C13 Si2 C11 105.25(17)
C13 Si2 C12 107.90(19)
N1 Si2 C11 110.57(15)
N1 Si2 C12 109.64(15)
N1 Si2 C13 113.22(17)
C15 Si3 C14 109.15(19)
C16 Si3 C14 106.37(18)
C16 Si3 C15 106.06(18)
N1 Si3 C14 110.66(17)
N1 Si3 C15 112.19(15)
N1 Si3 C16 112.14(17)

loop_
_geom_bond_atom_site_label_1
_geom_bond_atom_site_label_2
_geom_bond_distance
C1 C2 1.437(5)
C1 C5 1.455(5)
C1 Fe1 1.999(4)
C1 Si1 1.886(4)
C2 H2 1.0000
C2 C3 1.425(5)
C2 Fe1 2.031(3)
C3 H3 1.0000
C3 C4 1.432(5)
C3 Fe1 2.091(4)
C4 H4 1.0000
C4 C5 1.404(5)
C4 Fe1 2.072(4)
C5 H5 1.0000
C5 Fe1 2.021(4)
C6 C7 1.441(5)
C6 C10 1.456(5)
C6 Fe1 2.004(4)
C6 Si1 1.886(3)
C7 H7 1.0000
C7 C8 1.420(5)
C7 Fe1 2.027(4)
C8 H8 1.0000
C8 C9 1.430(5)
C8 Fe1 2.083(4)
C9 H9 1.0000
C9 C10 1.415(5)
C9 Fe1 2.071(3)
C10 H10 1.0000
C10 Fe1 2.023(3)
C11 H11A 0.9800
C11 H11B 0.9800
C11 H11C 0.9800
C11 Si2 1.865(3)
C12 H12A 0.9800
C12 H12B 0.9800
C12 H12C 0.9800
C12 Si2 1.863(4)
C13 H13A 0.9800
C13 H13B 0.9800
C13 H13C 0.9800
C13 Si2 1.858(4)
C14 H14A 0.9800
C14 H14B 0.9800
C14 H14C 0.9800
C14 Si3 1.881(4)
C15 H15A 0.9800
C15 H15B 0.9800
C15 H15C 0.9800
C15 Si3 1.865(4)
C16 H16A 0.9800
C16 H16B 0.9800
C16 H16C 0.9800
C16 Si3 1.864(4)
Fe1 Si1 2.7025(12)
N1 Si1 1.719(3)
N1 Si2 1.779(3)
N1 Si3 1.753(3)
Si1 H1 1.39(3)

loop_
_geom_torsion_atom_site_label_1
_geom_torsion_atom_site_label_2
_geom_torsion_atom_site_label_3
_geom_torsion_atom_site_label_4
_geom_torsion
C1 C2 C3 C4 1.3(4)
C1 C2 C3 Fe1 -57.2(2)
C1 C2 Fe1 C3 121.8(3)
C1 C2 Fe1 C4 84.2(2)
C1 C2 Fe1 C5 41.0(2)
C1 C2 Fe1 C6 -61.5(2)
C1 C2 Fe1 C7 -104.9(2)
C1 C2 Fe1 C8 -141.7(2)
C1 C2 Fe1 C9 -153.1(7)
C1 C2 Fe1 C10 -32.0(4)
C1 C2 Fe1 Si1 -40.05(19)
C1 C5 Fe1 C2 -40.3(2)
C1 C5 Fe1 C3 -83.9(2)
C1 C5 Fe1 C4 -120.6(3)
C1 C5 Fe1 C6 65.4(2)
C1 C5 Fe1 C7 42.6(4)
C1 C5 Fe1 C8 147.1(5)
C1 C5 Fe1 C9 143.2(2)
C1 C5 Fe1 C10 108.0(2)
C1 C5 Fe1 Si1 35.49(19)
C1 Fe1 Si1 C6 171.5(2)
C1 Fe1 Si1 N1 81.5(2)
C2 C1 C5 C4 1.8(4)
C2 C1 C5 Fe1 61.9(2)
C2 C1 Fe1 C3 -35.9(2)
C2 C1 Fe1 C4 -78.8(2)
C2 C1 Fe1 C5 -115.0(3)
C2 C1 Fe1 C6 124.7(2)
C2 C1 Fe1 C7 88.3(2)
C2 C1 Fe1 C8 83.5(4)
C2 C1 Fe1 C9 169.3(3)
C2 C1 Fe1 C10 162.4(2)
C2 C1 Fe1 Si1 118.7(2)
C2 C1 Si1 C6 -73.2(3)
C2 C1 Si1 Fe1 -66.9(2)
C2 C1 Si1 N1 159.4(2)
C2 C3 C4 C5 -0.1(4)
C2 C3 C4 Fe1 -57.4(2)
C2 C3 Fe1 C1 37.0(2)
C2 C3 Fe1 C4 119.1(3)
C2 C3 Fe1 C5 82.5(2)
C2 C3 Fe1 C6 -6.5(4)
C2 C3 Fe1 C7 -63.6(3)
C2 C3 Fe1 C8 -112.7(2)
C2 C3 Fe1 C9 -161.8(2)
C2 C3 Fe1 C10 126.1(5)
C2 C3 Fe1 Si1 18.4(2)
C2 Fe1 Si1 C1 37.93(17)
C2 Fe1 Si1 C6 -150.60(18)
C2 Fe1 Si1 N1 119.43(19)
C3 C2 Fe1 C1 -121.8(3)
C3 C2 Fe1 C4 -37.6(2)
C3 C2 Fe1 C5 -80.8(2)
C3 C2 Fe1 C6 176.7(2)
C3 C2 Fe1 C7 133.2(2)
C3 C2 Fe1 C8 96.5(3)
C3 C2 Fe1 C9 85.1(8)
C3 C2 Fe1 C10 -153.8(3)
C3 C2 Fe1 Si1 -161.9(2)
C3 C4 C5 C1 -1.1(4)
C3 C4 C5 Fe1 -58.9(3)
C3 C4 Fe1 C1 82.6(2)
C3 C4 Fe1 C2 37.7(2)
C3 C4 Fe1 C5 120.8(3)
C3 C4 Fe1 C6 131.7(3)
C3 C4 Fe1 C7 -10.0(8)
C3 C4 Fe1 C8 -84.5(3)
C3 C4 Fe1 C9 -130.5(2)
C3 C4 Fe1 C10 -177.5(2)
C3 C4 Fe1 Si1 95.7(2)
C3 Fe1 Si1 C1 25.5(2)
C3 Fe1 Si1 C6 -163.03(18)
C3 Fe1 Si1 N1 107.01(19)
C4 C3 Fe1 C1 -82.1(2)
C4 C3 Fe1 C2 -119.1(3)
C4 C3 Fe1 C5 -36.5(2)
C4 C3 Fe1 C6 -125.5(3)
C4 C3 Fe1 C7 177.4(2)
C4 C3 Fe1 C8 128.2(2)
C4 C3 Fe1 C9 79.1(3)
C4 C3 Fe1 C10 7.1(6)
C4 C3 Fe1 Si1 -100.7(2)
C4 C5 Fe1 C1 120.6(3)
C4 C5 Fe1 C2 80.3(2)
C4 C5 Fe1 C3 36.7(2)
C4 C5 Fe1 C6 -174.0(2)
C4 C5 Fe1 C7 163.2(2)
C4 C5 Fe1 C8 -92.3(6)
C4 C5 Fe1 C9 -96.2(3)
C4 C5 Fe1 C10 -131.4(2)
C4 C5 Fe1 Si1 156.1(2)
C4 Fe1 Si1 C1 -17.80(18)
C4 Fe1 Si1 C6 153.67(18)
C4 Fe1 Si1 N1 63.71(19)
C5 C1 C2 C3 -1.9(4)
C5 C1 C2 Fe1 -61.5(2)
C5 C1 Fe1 C2 115.0(3)
C5 C1 Fe1 C3 79.1(2)
C5 C1 Fe1 C4 36.2(2)
C5 C1 Fe1 C6 -120.4(2)
C5 C1 Fe1 C7 -156.7(2)
C5 C1 Fe1 C8 -161.5(3)
C5 C1 Fe1 C9 -75.7(4)
C5 C1 Fe1 C10 -82.7(2)
C5 C1 Fe1 Si1 -126.3(3)
C5 C1 Si1 C6 57.8(3)
C5 C1 Si1 Fe1 64.1(3)
C5 C1 Si1 N1 -69.6(3)
C5 C4 Fe1 C1 -38.2(2)
C5 C4 Fe1 C2 -83.1(2)
C5 C4 Fe1 C3 -120.8(3)
C5 C4 Fe1 C6 10.8(4)
C5 C4 Fe1 C7 -130.8(7)
C5 C4 Fe1 C8 154.7(2)
C5 C4 Fe1 C9 108.7(2)
C5 C4 Fe1 C10 61.7(3)
C5 C4 Fe1 Si1 -25.1(2)
C5 Fe1 Si1 C1 -34.17(18)
C5 Fe1 Si1 C6 137.30(18)
C5 Fe1 Si1 N1 47.34(19)
C6 C7 C8 C9 -0.5(4)
C6 C7 C8 Fe1 57.7(2)
C6 C7 Fe1 C1 62.5(2)
C6 C7 Fe1 C2 105.8(2)
C6 C7 Fe1 C3 142.5(2)
C6 C7 Fe1 C4 150.7(7)
C6 C7 Fe1 C5 33.4(3)
C6 C7 Fe1 C8 -121.2(3)
C6 C7 Fe1 C9 -84.1(2)
C6 C7 Fe1 C10 -40.5(2)
C6 C7 Fe1 Si1 40.64(17)
C6 C10 Fe1 C1 -65.0(2)
C6 C10 Fe1 C2 -43.1(4)
C6 C10 Fe1 C3 -148.1(5)
C6 C10 Fe1 C4 -142.7(2)
C6 C10 Fe1 C5 -107.7(2)
C6 C10 Fe1 C7 40.1(2)
C6 C10 Fe1 C8 83.6(2)
C6 C10 Fe1 C9 120.5(3)
C6 C10 Fe1 Si1 -35.24(18)
C6 Fe1 Si1 C1 -171.5(2)
C6 Fe1 Si1 N1 -90.0(2)
C7 C6 C10 C9 -1.3(4)
C7 C6 C10 Fe1 -61.3(2)
C7 C6 Fe1 C1 -123.6(2)
C7 C6 Fe1 C2 -87.7(2)
C7 C6 Fe1 C3 -83.2(4)
C7 C6 Fe1 C4 -168.8(2)
C7 C6 Fe1 C5 -161.5(2)
C7 C6 Fe1 C8 36.18(19)
C7 C6 Fe1 C9 79.2(2)
C7 C6 Fe1 C10 115.6(3)
C7 C6 Fe1 Si1 -117.7(2)
C7 C6 Si1 C1 73.0(3)
C7 C6 Si1 Fe1 66.7(3)
C7 C6 Si1 N1 -163.0(3)
C7 C8 C9 C10 -0.4(4)
C7 C8 C9 Fe1 57.1(2)
C7 C8 Fe1 C1 7.0(4)
C7 C8 Fe1 C2 63.8(3)
C7 C8 Fe1 C3 112.9(2)
C7 C8 Fe1 C4 161.9(2)
C7 C8 Fe1 C5 -125.0(6)
C7 C8 Fe1 C6 -37.5(2)
C7 C8 Fe1 C9 -120.0(3)
C7 C8 Fe1 C10 -82.9(2)
C7 C8 Fe1 Si1 -18.4(2)
C7 Fe1 Si1 C1 149.93(18)
C7 Fe1 Si1 C6 -38.59(18)
C7 Fe1 Si1 N1 -128.56(19)
C8 C7 Fe1 C1 -176.3(2)
C8 C7 Fe1 C2 -133.0(2)
C8 C7 Fe1 C3 -96.3(2)
C8 C7 Fe1 C4 -88.2(7)
C8 C7 Fe1 C5 154.6(3)
C8 C7 Fe1 C6 121.2(3)
C8 C7 Fe1 C9 37.1(2)
C8 C7 Fe1 C10 80.6(2)
C8 C7 Fe1 Si1 161.8(2)
C8 C9 C10 C6 1.1(4)
C8 C9 C10 Fe1 58.9(2)
C8 C9 Fe1 C1 -130.5(3)
C8 C9 Fe1 C2 14.0(9)
C8 C9 Fe1 C3 85.4(3)
C8 C9 Fe1 C4 131.6(2)
C8 C9 Fe1 C5 178.3(2)
C8 C9 Fe1 C6 -82.2(2)
C8 C9 Fe1 C7 -37.2(2)
C8 C9 Fe1 C10 -120.3(3)
C8 C9 Fe1 Si1 -94.8(2)
C8 Fe1 Si1 C1 162.37(18)
C8 Fe1 Si1 C6 -26.16(18)
C8 Fe1 Si1 N1 -116.12(18)
C9 C8 Fe1 C1 127.0(3)
C9 C8 Fe1 C2 -176.3(2)
C9 C8 Fe1 C3 -127.2(2)
C9 C8 Fe1 C4 -78.2(3)
C9 C8 Fe1 C5 -5.1(7)
C9 C8 Fe1 C6 82.5(2)
C9 C8 Fe1 C7 120.0(3)
C9 C8 Fe1 C10 37.0(2)
C9 C8 Fe1 Si1 101.6(2)
C9 C10 Fe1 C1 174.5(2)
C9 C10 Fe1 C2 -163.6(3)
C9 C10 Fe1 C3 91.4(6)
C9 C10 Fe1 C4 96.8(2)
C9 C10 Fe1 C5 131.8(2)
C9 C10 Fe1 C6 -120.5(3)
C9 C10 Fe1 C7 -80.4(2)
C9 C10 Fe1 C8 -36.9(2)
C9 C10 Fe1 Si1 -155.7(2)
C9 Fe1 Si1 C1 -154.34(18)
C9 Fe1 Si1 C6 17.13(18)
C9 Fe1 Si1 N1 -72.83(19)
C10 C6 C7 C8 1.1(4)
C10 C6 C7 Fe1 61.0(2)
C10 C6 Fe1 C1 120.8(2)
C10 C6 Fe1 C2 156.6(2)
C10 C6 Fe1 C3 161.1(3)
C10 C6 Fe1 C4 75.6(3)
C10 C6 Fe1 C5 82.9(2)
C10 C6 Fe1 C7 -115.6(3)
C10 C6 Fe1 C8 -79.4(2)
C10 C6 Fe1 C9 -36.5(2)
C10 C6 Fe1 Si1 126.7(2)
C10 C6 Si1 C1 -57.5(3)
C10 C6 Si1 Fe1 -63.8(3)
C10 C6 Si1 N1 66.5(4)
C10 C9 Fe1 C1 -10.1(4)
C10 C9 Fe1 C2 134.3(7)
C10 C9 Fe1 C3 -154.3(2)
C10 C9 Fe1 C4 -108.1(2)
C10 C9 Fe1 C5 -61.4(3)
C10 C9 Fe1 C6 38.1(2)
C10 C9 Fe1 C7 83.1(2)
C10 C9 Fe1 C8 120.3(3)
C10 C9 Fe1 Si1 25.5(2)
C10 Fe1 Si1 C1 -137.58(19)
C10 Fe1 Si1 C6 33.90(17)
C10 Fe1 Si1 N1 -56.07(19)
Fe1 C1 C2 C3 59.6(2)
Fe1 C1 C5 C4 -60.2(3)
Fe1 C1 Si1 C6 -6.33(15)
Fe1 C1 Si1 N1 -133.71(13)
Fe1 C2 C3 C4 58.4(2)
Fe1 C3 C4 C5 57.3(3)
Fe1 C4 C5 C1 57.8(3)
Fe1 C6 C7 C8 -59.9(3)
Fe1 C6 C10 C9 60.0(2)
Fe1 C6 Si1 C1 6.32(15)
Fe1 C6 Si1 N1 130.30(15)
Fe1 C7 C8 C9 -58.2(2)
Fe1 C8 C9 C10 -57.5(2)
Fe1 C9 C10 C6 -57.8(2)
Si1 C1 C2 C3 137.2(3)
Si1 C1 C2 Fe1 77.6(2)
Si1 C1 C5 C4 -133.7(3)
Si1 C1 C5 Fe1 -73.6(3)
Si1 C1 Fe1 C2 -118.7(2)
Si1 C1 Fe1 C3 -154.59(19)
Si1 C1 Fe1 C4 162.46(18)
Si1 C1 Fe1 C5 126.3(3)
Si1 C1 Fe1 C6 5.94(14)
Si1 C1 Fe1 C7 -30.41(18)
Si1 C1 Fe1 C8 -35.2(3)
Si1 C1 Fe1 C9 50.5(3)
Si1 C1 Fe1 C10 43.62(18)
Si1 C6 C7 C8 -137.7(3)
Si1 C6 C7 Fe1 -77.7(2)
Si1 C6 C10 C9 133.1(3)
Si1 C6 C10 Fe1 73.2(3)
Si1 C6 Fe1 C1 -5.94(14)
Si1 C6 Fe1 C2 29.92(18)
Si1 C6 Fe1 C3 34.4(4)
Si1 C6 Fe1 C4 -51.1(3)
Si1 C6 Fe1 C5 -43.80(16)
Si1 C6 Fe1 C7 117.7(2)
Si1 C6 Fe1 C8 153.84(17)
Si1 C6 Fe1 C9 -163.18(18)
Si1 C6 Fe1 C10 -126.7(2)
Si1 N1 Si2 C11 -30.7(2)
Si1 N1 Si2 C12 91.0(2)
Si1 N1 Si2 C13 -148.49(18)
Si1 N1 Si3 C14 -139.4(2)
Si1 N1 Si3 C15 98.4(2)
Si1 N1 Si3 C16 -20.8(3)
Si2 N1 Si1 C1 -43.5(2)
Si2 N1 Si1 C6 -156.93(16)
Si2 N1 Si1 Fe1 -97.77(17)
Si2 N1 Si3 C14 48.1(2)
Si2 N1 Si3 C15 -74.1(2)
Si2 N1 Si3 C16 166.68(19)
Si3 N1 Si1 C1 143.59(19)
Si3 N1 Si1 C6 30.1(3)
Si3 N1 Si1 Fe1 89.3(2)
Si3 N1 Si2 C11 142.62(19)
Si3 N1 Si2 C12 -95.7(2)
Si3 N1 Si2 C13 24.8(2)
